data_1521051
loop_
_publ_author_name
'Gautier, R.'
'Picard, S.'
'Gougeon, P.'
'Potel, M.'

_publ_section_title
;
 Synthesis, crystal and electronic structures, and electrical properties
 of Rb2 Mo12 Se14 containing trioctahedral Mo12 clusters
;
_journal_name_full 'Materials Research Bulletin'
_journal_page_first 93
_journal_page_last 101
_journal_volume 34
_journal_year 1999
_chemical_formula_sum 'Mo12 Rb2 Se14'
_chemical_name_systematic 'Rb2 Mo12 Se14'
_space_group_IT_number 148
_symmetry_space_group_name_Hall '-R 3'
_symmetry_space_group_name_H-M 'R -3 :H'
_cell_angle_alpha 90
_cell_angle_beta 90
_cell_angle_gamma 120
_cell_formula_units_Z 3
_cell_length_a 9.538
_cell_length_b 9.538
_cell_length_c 24.66
_cell_volume 1942.846
_citation_journal_id_ASTM MRBUAC
_cod_data_source_file Gautier_MRBUAC_1999_539.cif
_cod_data_source_block Mo12Rb2Se14
_cod_database_code 1521051

loop_
_symmetry_equiv_pos_as_xyz
x,y,z
-y,x-y,z
-x+y,-x,z
-x,-y,-z
y,-x+y,-z
x-y,x,-z
x+2/3,y+1/3,z+1/3
-y+2/3,x-y+1/3,z+1/3
-x+y+2/3,-x+1/3,z+1/3
-x+2/3,-y+1/3,-z+1/3
y+2/3,-x+y+1/3,-z+1/3
x-y+2/3,x+1/3,-z+1/3
x+1/3,y+2/3,z+2/3
-y+1/3,x-y+2/3,z+2/3
-x+y+1/3,-x+2/3,z+2/3
-x+1/3,-y+2/3,-z+2/3
y+1/3,-x+y+2/3,-z+2/3
x-y+1/3,x+2/3,-z+2/3

loop_
_atom_site_label
_atom_site_type_symbol
_atom_site_fract_x
_atom_site_fract_y
_atom_site_fract_z
_atom_site_occupancy
_atom_site_U_iso_or_equiv
Rb1 Rb+1 0 0 0.13102 1 0.0
Se1 Se-2 0.99977 0.3744 0.70363 1 0.0
Mo2 Mo+2 0.51312 0.16402 0.78901 1 0.0
Mo1 Mo+2 0.49668 0.3119 0.69533 1 0.0
Se3 Se-2 0 0 0.28089 1 0.0
Se2 Se-2 0.03631 0.33815 0.21391 1 0.0
